data_7046918
loop_
_publ_author_name
'Friedrich, Jochen'
'Qiao, Yusen'
'Maichle-M\"ossmer, C\"acilia'
'Schelter, Eric J.'
'Anwander, Reiner'

_publ_section_title
;
 Redox-enhanced hemilability of a tris(tert-butoxy)siloxy ligand at
 cerium.
;
_journal_issue 30
_journal_name_full 'Dalton transactions (Cambridge, England : 2003)'
_journal_page_first 10113
_journal_page_last 10123
_journal_paper_doi 10.1039/c8dt01878b
_journal_volume 47
_journal_year 2018
_chemical_formula_sum 'C72 H134 Ce Co O16 Si4'
_chemical_formula_weight 1567.19
_chemical_properties_physical Air-sensitive,Moisture-sensitive
_space_group_crystal_system monoclinic
_space_group_IT_number 14
_space_group_name_Hall '-P 2ybc'
_space_group_name_H-M_alt 'P 1 21/c 1'
_symmetry_space_group_name_Hall '-P 2ybc'
_symmetry_space_group_name_H-M 'P 1 21/c 1'
_atom_sites_solution_hydrogens geom
_audit_creation_method SHELXL-2014/7
_audit_update_record
;
2018-06-28 deposited with the CCDC.
2018-06-29 downloaded from the CCDC.
;
_cell_angle_alpha 90
_cell_angle_beta 91.04(3)
_cell_angle_gamma 90
_cell_formula_units_Z 4
_cell_length_a 20.536(4)
_cell_length_b 16.007(3)
_cell_length_c 25.726(5)
_cell_measurement_reflns_used 9991
_cell_measurement_temperature 100(2)
_cell_measurement_theta_max 25.05
_cell_measurement_theta_min 2.247
_cell_volume 8455(3)
_computing_cell_refinement 'SAINT V8.37A (Bruker AXS Inc., 2015)'
_computing_data_collection 'Bruker Apex3'
_computing_data_reduction 'SAINT V8.37A (Bruker AXS Inc., 2015)'
_computing_molecular_graphics Ortep/POV-Ray
_computing_publication_material 'SHELXL-2014/7 (Sheldrick, 2014)'
_computing_structure_refinement 'SHELXL-2014/7 (Sheldrick, 2014)'
_computing_structure_solution 'XT, VERSION 2014/5,SHELXS-13 (Sheldrick 2008)'
_diffrn_ambient_temperature 100(2)
_diffrn_measured_fraction_theta_full 1.000
_diffrn_measured_fraction_theta_max 1.000
_diffrn_measurement_device_type 'Bruker APEX II DUO'
_diffrn_measurement_method 'omega scans'
_diffrn_radiation_type MoK\a
_diffrn_radiation_wavelength 0.71073
_diffrn_reflns_av_R_equivalents 0.0905
_diffrn_reflns_av_unetI/netI 0.0522
_diffrn_reflns_Laue_measured_fraction_full 1.000
_diffrn_reflns_Laue_measured_fraction_max 1.000
_diffrn_reflns_limit_h_max 26
_diffrn_reflns_limit_h_min -26
_diffrn_reflns_limit_k_max 20
_diffrn_reflns_limit_k_min -20
_diffrn_reflns_limit_l_max 32
_diffrn_reflns_limit_l_min -32
_diffrn_reflns_number 152772
_diffrn_reflns_point_group_measured_fraction_full 1.000
_diffrn_reflns_point_group_measured_fraction_max 1.000
_diffrn_reflns_theta_full 25.242
_diffrn_reflns_theta_max 27.103
_diffrn_reflns_theta_min 1.498
_diffrn_source 'ImuS-focus sealed tube'
_exptl_absorpt_coefficient_mu 0.841
_exptl_absorpt_correction_T_max 0.7458
_exptl_absorpt_correction_T_min 0.6651
_exptl_absorpt_correction_type multi-scan
_exptl_absorpt_process_details sadabs
_exptl_crystal_colour colourless
_exptl_crystal_density_diffrn 1.231
_exptl_crystal_description plate
_exptl_crystal_F_000 3340
_exptl_crystal_size_max 0.349
_exptl_crystal_size_mid 0.105
_exptl_crystal_size_min 0.059
_refine_diff_density_max 2.046
_refine_diff_density_min -0.849
_refine_diff_density_rms 0.091
_refine_ls_extinction_method none
_refine_ls_goodness_of_fit_ref 1.043
_refine_ls_hydrogen_treatment constr
_refine_ls_matrix_type full
_refine_ls_number_parameters 986
_refine_ls_number_reflns 18656
_refine_ls_number_restraints 960
_refine_ls_restrained_S_all 1.036
_refine_ls_R_factor_all 0.0810
_refine_ls_R_factor_gt 0.0422
_refine_ls_shift/su_max 0.004
_refine_ls_shift/su_mean 0.000
_refine_ls_structure_factor_coef Fsqd
_refine_ls_weighting_details 'w=1/[\s^2^(Fo^2^)+(0.0271P)^2^+17.1385P] where P=(Fo^2^+2Fc^2^)/3'
_refine_ls_weighting_scheme calc
_refine_ls_wR_factor_gt 0.0825
_refine_ls_wR_factor_ref 0.0979
_reflns_Friedel_coverage 0.000
_reflns_number_gt 12558
_reflns_number_total 18656
_reflns_threshold_expression 'I > 2\s(I)'
_cod_data_source_file c8dt01878b2.cif
_cod_data_source_block 4_mo_jfr232a_0m_a
_cod_depositor_comments 'Adding full bibliography for 7046916--7046919.cif.'
_cod_database_code 7046918
_shelx_shelxl_version_number 2014/7
_shelx_space_group_comment
;
The symmetry employed for this shelxl refinement is uniquely defined
by the following loop, which should always be used as a source of
symmetry information in preference to the above space-group names.
They are only intended as comments.
;
_shelx_estimated_absorpt_t_min 0.758
_shelx_estimated_absorpt_t_max 0.952

loop_
_space_group_symop_operation_xyz
'x, y, z'
'-x, y+1/2, -z+1/2'
'-x, -y, -z'
'x, -y-1/2, z-1/2'

loop_
_atom_site_label
_atom_site_type_symbol
_atom_site_fract_x
_atom_site_fract_y
_atom_site_fract_z
_atom_site_U_iso_or_equiv
_atom_site_adp_type
_atom_site_occupancy
_atom_site_site_symmetry_order
_atom_site_calc_flag
_atom_site_refinement_flags_posn
_atom_site_refinement_flags_adp
_atom_site_refinement_flags_occupancy
_atom_site_disorder_assembly
_atom_site_disorder_group
Ce1 Ce 0.75857(2) 0.74696(2) 0.72335(2) 0.01234(5) Uani 1 1 d . U . . .
C1 C 0.87521(16) 0.5671(2) 0.61002(14) 0.0201(7) Uani 1 1 d . U . . .
C2 C 0.90566(18) 0.5540(3) 0.66340(15) 0.0320(9) Uani 1 1 d . U . . .
H2A H 0.9039 0.4945 0.6724 0.048 Uiso 1 1 calc R U . . .
H2B H 0.8816 0.5864 0.6891 0.048 Uiso 1 1 calc R U . . .
H2C H 0.9511 0.5725 0.6633 0.048 Uiso 1 1 calc R U . . .
C3 C 0.91495(17) 0.5213(2) 0.56920(14) 0.0270(8) Uani 1 1 d . U . . .
H3A H 0.8919 0.5236 0.5355 0.040 Uiso 1 1 calc R U . . .
H3B H 0.9208 0.4629 0.5796 0.040 Uiso 1 1 calc R U . . .
H3C H 0.9576 0.5481 0.5662 0.040 Uiso 1 1 calc R U . . .
C4 C 0.87048(19) 0.6591(2) 0.59585(17) 0.0344(10) Uani 1 1 d . U . . .
H4A H 0.8522 0.6648 0.5606 0.052 Uiso 1 1 calc R U . . .
H4B H 0.9140 0.6842 0.5974 0.052 Uiso 1 1 calc R U . . .
H4C H 0.8422 0.6877 0.6205 0.052 Uiso 1 1 calc R U . . .
C5 C 0.72644(17) 0.4424(2) 0.73444(13) 0.0208(7) Uani 1 1 d . U . . .
C6 C 0.76712(19) 0.4818(2) 0.77755(14) 0.0282(8) Uani 1 1 d . U . . .
H6A H 0.8110 0.4578 0.7776 0.042 Uiso 1 1 calc R U . . .
H6B H 0.7469 0.4708 0.8111 0.042 Uiso 1 1 calc R U . . .
H6C H 0.7698 0.5422 0.7719 0.042 Uiso 1 1 calc R U . . .
C7 C 0.65719(17) 0.4763(2) 0.73361(14) 0.0277(8) Uani 1 1 d . U . . .
H7A H 0.6583 0.5373 0.7305 0.042 Uiso 1 1 calc R U . . .
H7B H 0.6357 0.4608 0.7659 0.042 Uiso 1 1 calc R U . . .
H7C H 0.6330 0.4527 0.7039 0.042 Uiso 1 1 calc R U . . .
C8 C 0.7257(2) 0.3477(2) 0.74094(14) 0.0287(9) Uani 1 1 d . U . . .
H8A H 0.7014 0.3224 0.7119 0.043 Uiso 1 1 calc R U . . .
H8B H 0.7048 0.3333 0.7737 0.043 Uiso 1 1 calc R U . . .
H8C H 0.7705 0.3266 0.7415 0.043 Uiso 1 1 calc R U . . .
C9 C 0.64533(17) 0.5712(2) 0.58040(13) 0.0200(7) Uani 1 1 d . U . . .
C10 C 0.60982(19) 0.5134(2) 0.54285(15) 0.0303(9) Uani 1 1 d . U . . .
H10A H 0.5782 0.5455 0.5221 0.045 Uiso 1 1 calc R U . . .
H10B H 0.5870 0.4701 0.5624 0.045 Uiso 1 1 calc R U . . .
H10C H 0.6413 0.4871 0.5198 0.045 Uiso 1 1 calc R U . . .
C11 C 0.59709(18) 0.6141(2) 0.61604(15) 0.0288(9) Uani 1 1 d . U . . .
H11A H 0.5681 0.6502 0.5953 0.043 Uiso 1 1 calc R U . . .
H11B H 0.6209 0.6478 0.6418 0.043 Uiso 1 1 calc R U . . .
H11C H 0.5712 0.5717 0.6338 0.043 Uiso 1 1 calc R U . . .
C12 C 0.68606(19) 0.6343(2) 0.55121(15) 0.0311(9) Uani 1 1 d . U . . .
H12A H 0.7178 0.6048 0.5300 0.047 Uiso 1 1 calc R U . . .
H12B H 0.7090 0.6706 0.5761 0.047 Uiso 1 1 calc R U . . .
H12C H 0.6576 0.6682 0.5287 0.047 Uiso 1 1 calc R U . . .
C13 C 0.65207(18) 0.6863(2) 0.89510(14) 0.0244(8) Uani 1 1 d . U . . .
C14 C 0.70928(18) 0.7428(3) 0.90950(14) 0.0297(8) Uani 1 1 d . U . . .
H14A H 0.7329 0.7575 0.8781 0.045 Uiso 1 1 calc R U . . .
H14B H 0.7386 0.7135 0.9338 0.045 Uiso 1 1 calc R U . . .
H14C H 0.6931 0.7938 0.9259 0.045 Uiso 1 1 calc R U . . .
C15 C 0.6755(2) 0.6087(2) 0.86681(15) 0.0321(9) Uani 1 1 d . U . . .
H15A H 0.6383 0.5721 0.8591 0.048 Uiso 1 1 calc R U . . .
H15B H 0.7072 0.5788 0.8889 0.048 Uiso 1 1 calc R U . . .
H15C H 0.6960 0.6251 0.8343 0.048 Uiso 1 1 calc R U . . .
C16 C 0.6149(2) 0.6610(3) 0.94290(15) 0.0347(10) Uani 1 1 d . U . . .
H16A H 0.5771 0.6273 0.9324 0.052 Uiso 1 1 calc R U . . .
H16B H 0.6003 0.7112 0.9611 0.052 Uiso 1 1 calc R U . . .
H16C H 0.6434 0.6282 0.9661 0.052 Uiso 1 1 calc R U . . .
C17 C 0.50029(16) 0.7358(2) 0.77177(14) 0.0248(8) Uani 1 1 d . U . . .
C18 C 0.46063(19) 0.7676(3) 0.72547(16) 0.0382(10) Uani 1 1 d . U . . .
H18A H 0.4887 0.7724 0.6952 0.057 Uiso 1 1 calc R U . . .
H18B H 0.4424 0.8226 0.7337 0.057 Uiso 1 1 calc R U . . .
H18C H 0.4251 0.7285 0.7176 0.057 Uiso 1 1 calc R U . . .
C19 C 0.45575(19) 0.7243(3) 0.81807(15) 0.0338(10) Uani 1 1 d . U . . .
H19A H 0.4344 0.7775 0.8259 0.051 Uiso 1 1 calc R U . . .
H19B H 0.4816 0.7060 0.8484 0.051 Uiso 1 1 calc R U . . .
H19C H 0.4226 0.6822 0.8096 0.051 Uiso 1 1 calc R U . . .
C20 C 0.53347(19) 0.6543(2) 0.75828(15) 0.0299(9) Uani 1 1 d . U . . .
H20A H 0.5006 0.6131 0.7476 0.045 Uiso 1 1 calc R U . . .
H20B H 0.5577 0.6335 0.7888 0.045 Uiso 1 1 calc R U . . .
H20C H 0.5636 0.6636 0.7297 0.045 Uiso 1 1 calc R U . . .
C21 C 0.60395(17) 0.9471(2) 0.86114(14) 0.0226(8) Uani 1 1 d . U . . .
C22 C 0.55700(18) 0.9077(2) 0.89950(14) 0.0285(8) Uani 1 1 d . U . . .
H22A H 0.5241 0.8750 0.8804 0.043 Uiso 1 1 calc R U . . .
H22B H 0.5355 0.9519 0.9193 0.043 Uiso 1 1 calc R U . . .
H22C H 0.5813 0.8711 0.9235 0.043 Uiso 1 1 calc R U . . .
C23 C 0.56713(19) 1.0032(2) 0.82272(15) 0.0302(9) Uani 1 1 d . U . . .
H23A H 0.5975 1.0255 0.7973 0.045 Uiso 1 1 calc R U . . .
H23B H 0.5470 1.0494 0.8415 0.045 Uiso 1 1 calc R U . . .
H23C H 0.5332 0.9706 0.8047 0.045 Uiso 1 1 calc R U . . .
C24 C 0.65572(19) 0.9971(2) 0.89049(15) 0.0304(9) Uani 1 1 d . U . . .
H24A H 0.6845 1.0242 0.8656 0.046 Uiso 1 1 calc R U . . .
H24B H 0.6813 0.9596 0.9130 0.046 Uiso 1 1 calc R U . . .
H24C H 0.6347 1.0398 0.9117 0.046 Uiso 1 1 calc R U . . .
C25 C 0.60780(18) 0.9365(2) 0.63413(16) 0.0309(9) Uani 1 1 d . U . . .
C26 C 0.6089(2) 0.8422(3) 0.6271(2) 0.0546(14) Uani 1 1 d . U . . .
H26A H 0.5674 0.8237 0.6117 0.082 Uiso 1 1 calc R U . . .
H26B H 0.6156 0.8153 0.6610 0.082 Uiso 1 1 calc R U . . .
H26C H 0.6446 0.8269 0.6042 0.082 Uiso 1 1 calc R U . . .
C27 C 0.5555(2) 0.9591(3) 0.67414(19) 0.0522(12) Uani 1 1 d . U . . .
H27A H 0.5127 0.9407 0.6611 0.078 Uiso 1 1 calc R U . . .
H27B H 0.5550 1.0197 0.6795 0.078 Uiso 1 1 calc R U . . .
H27C H 0.5656 0.9311 0.7072 0.078 Uiso 1 1 calc R U . . .
C28 C 0.5916(3) 0.9810(3) 0.58489(18) 0.0592(14) Uani 1 1 d . U . . .
H28A H 0.6244 0.9679 0.5589 0.089 Uiso 1 1 calc R U . A 2
H28B H 0.5911 1.0414 0.5912 0.089 Uiso 1 1 calc R U . A 2
H28C H 0.5486 0.9631 0.5720 0.089 Uiso 1 1 calc R U . A 2
C29 C 0.78265(17) 1.0361(2) 0.73552(13) 0.0211(7) Uani 1 1 d . U . . .
C30 C 0.77214(18) 0.9598(2) 0.76926(13) 0.0253(8) Uani 1 1 d . U . . .
H30A H 0.7294 0.9355 0.7611 0.038 Uiso 1 1 calc R U . . .
H30B H 0.7741 0.9762 0.8060 0.038 Uiso 1 1 calc R U . . .
H30C H 0.8062 0.9185 0.7625 0.038 Uiso 1 1 calc R U . . .
C31 C 0.8484(2) 1.0744(3) 0.74742(18) 0.0478(12) Uani 1 1 d . U . . .
H31A H 0.8826 1.0332 0.7408 0.072 Uiso 1 1 calc R U . . .
H31B H 0.8506 1.0914 0.7840 0.072 Uiso 1 1 calc R U . . .
H31C H 0.8547 1.1233 0.7252 0.072 Uiso 1 1 calc R U . . .
C32 C 0.7300(2) 1.1010(3) 0.74471(18) 0.0455(12) Uani 1 1 d . U . . .
H32A H 0.7377 1.1499 0.7227 0.068 Uiso 1 1 calc R U . . .
H32B H 0.7312 1.1179 0.7813 0.068 Uiso 1 1 calc R U . . .
H32C H 0.6873 1.0770 0.7360 0.068 Uiso 1 1 calc R U . . .
C33 C 0.8047(2) 0.9335(2) 0.55245(13) 0.0273(8) Uani 1 1 d . U . . .
C34 C 0.7840(2) 0.8444(2) 0.54032(16) 0.0411(11) Uani 1 1 d . U . . .
H34A H 0.7382 0.8438 0.5290 0.062 Uiso 1 1 calc R U . . .
H34B H 0.7895 0.8099 0.5716 0.062 Uiso 1 1 calc R U . . .
H34C H 0.8110 0.8219 0.5126 0.062 Uiso 1 1 calc R U . . .
C35 C 0.7948(3) 0.9880(3) 0.50573(16) 0.0537(14) Uani 1 1 d . U . . .
H35A H 0.8238 0.9699 0.4781 0.081 Uiso 1 1 calc R U . . .
H35B H 0.8045 1.0461 0.5150 0.081 Uiso 1 1 calc R U . . .
H35C H 0.7494 0.9837 0.4935 0.081 Uiso 1 1 calc R U . . .
C36 C 0.8708(3) 0.9330(4) 0.5752(2) 0.0673(16) Uani 1 1 d . U . . .
H36A H 0.9025 0.9252 0.5475 0.101 Uiso 1 1 calc R U . . .
H36B H 0.8749 0.8872 0.6003 0.101 Uiso 1 1 calc R U . . .
H36C H 0.8792 0.9863 0.5928 0.101 Uiso 1 1 calc R U . . .
C37 C 0.89434(18) 0.8808(2) 0.89344(14) 0.0269(8) Uani 1 1 d . U . . .
C38 C 0.9204(2) 0.9606(2) 0.86961(17) 0.0372(10) Uani 1 1 d . U . . .
H38A H 0.9584 0.9475 0.8486 0.056 Uiso 1 1 calc R U . . .
H38B H 0.9331 0.9996 0.8973 0.056 Uiso 1 1 calc R U . . .
H38C H 0.8865 0.9861 0.8475 0.056 Uiso 1 1 calc R U . . .
C39 C 0.8350(2) 0.9019(3) 0.92622(17) 0.0469(12) Uani 1 1 d . U . . .
H39A H 0.7999 0.9233 0.9036 0.070 Uiso 1 1 calc R U . . .
H39B H 0.8470 0.9445 0.9520 0.070 Uiso 1 1 calc R U . . .
H39C H 0.8201 0.8514 0.9440 0.070 Uiso 1 1 calc R U . . .
C40 C 0.9468(2) 0.8386(3) 0.92627(18) 0.0460(12) Uani 1 1 d . U . . .
H40A H 0.9300 0.7858 0.9399 0.069 Uiso 1 1 calc R U . . .
H40B H 0.9594 0.8752 0.9553 0.069 Uiso 1 1 calc R U . . .
H40C H 0.9848 0.8275 0.9049 0.069 Uiso 1 1 calc R U . . .
C41 C 0.99790(18) 0.8104(2) 0.73872(14) 0.0243(8) Uani 1 1 d . U . . .
C42 C 1.06238(19) 0.8542(3) 0.74741(16) 0.0399(11) Uani 1 1 d . U . . .
H42A H 1.0900 0.8453 0.7172 0.060 Uiso 1 1 calc R U . . .
H42B H 1.0841 0.8315 0.7786 0.060 Uiso 1 1 calc R U . . .
H42C H 1.0549 0.9142 0.7520 0.060 Uiso 1 1 calc R U . . .
C43 C 1.0097(3) 0.7187(3) 0.7297(2) 0.0577(15) Uani 1 1 d . U . . .
H43A H 1.0352 0.7113 0.6982 0.087 Uiso 1 1 calc R U . . .
H43B H 0.9679 0.6898 0.7255 0.087 Uiso 1 1 calc R U . . .
H43C H 1.0337 0.6952 0.7596 0.087 Uiso 1 1 calc R U . . .
C44 C 0.9611(2) 0.8472(3) 0.69249(17) 0.0494(12) Uani 1 1 d . U . . .
H44A H 0.9876 0.8420 0.6613 0.074 Uiso 1 1 calc R U . . .
H44B H 0.9520 0.9063 0.6991 0.074 Uiso 1 1 calc R U . . .
H44C H 0.9200 0.8169 0.6872 0.074 Uiso 1 1 calc R U . . .
C45 C 0.92921(18) 0.6151(2) 0.86067(15) 0.0270(8) Uani 1 1 d . U . . .
C46 C 0.8595(2) 0.6176(3) 0.87980(16) 0.0370(10) Uani 1 1 d . U . . .
H46A H 0.8302 0.6344 0.8512 0.056 Uiso 1 1 calc R U . . .
H46B H 0.8564 0.6579 0.9083 0.056 Uiso 1 1 calc R U . . .
H46C H 0.8471 0.5620 0.8922 0.056 Uiso 1 1 calc R U . . .
C47 C 0.9754(2) 0.5958(3) 0.9056(2) 0.0548(14) Uani 1 1 d . U . . .
H47A H 1.0204 0.5964 0.8933 0.082 Uiso 1 1 calc R U . . .
H47B H 0.9654 0.5404 0.9196 0.082 Uiso 1 1 calc R U . . .
H47C H 0.9705 0.6380 0.9328 0.082 Uiso 1 1 calc R U . . .
C48 C 0.9349(2) 0.5525(3) 0.81727(18) 0.0427(11) Uani 1 1 d . U . . .
H48A H 0.9063 0.5691 0.7882 0.064 Uiso 1 1 calc R U . . .
H48B H 0.9220 0.4972 0.8297 0.064 Uiso 1 1 calc R U . . .
H48C H 0.9800 0.5506 0.8057 0.064 Uiso 1 1 calc R U . . .
C49 C 0.7093(2) 0.2990(3) 0.52947(18) 0.0426(11) Uani 1 1 d . U . . .
H49 H 0.7182 0.3456 0.5047 0.051 Uiso 1 1 calc R U . . .
C50 C 0.68899(19) 0.3084(3) 0.58151(18) 0.0382(10) Uani 1 1 d . U . . .
H50 H 0.6803 0.3621 0.5999 0.046 Uiso 1 1 calc R U . . .
C51 C 0.68374(19) 0.2267(3) 0.60255(19) 0.0385(10) Uani 1 1 d . U . . .
H51 H 0.6708 0.2129 0.6389 0.046 Uiso 1 1 calc R U . . .
C52 C 0.70013(19) 0.1681(3) 0.56387(17) 0.0357(10) Uani 1 1 d . U . . .
H52 H 0.7008 0.1060 0.5680 0.043 Uiso 1 1 calc R U . . .
C53 C 0.7163(2) 0.2130(3) 0.51858(18) 0.0395(10) Uani 1 1 d . U . . .
H53 H 0.7305 0.1883 0.4849 0.047 Uiso 1 1 calc R U . . .
C54 C 0.84716(18) 0.1764(2) 0.61137(16) 0.0280(9) Uani 1 1 d . U . . .
H54 H 0.8441 0.1161 0.6211 0.034 Uiso 1 1 calc R U . . .
C55 C 0.83274(17) 0.2453(2) 0.64366(14) 0.0274(7) Uani 1 1 d . U . . .
H55 H 0.8171 0.2418 0.6802 0.033 Uiso 1 1 calc R U . . .
C56 C 0.84275(17) 0.3200(2) 0.61539(15) 0.0249(8) Uani 1 1 d . U . . .
H56 H 0.8358 0.3781 0.6284 0.030 Uiso 1 1 calc R U . . .
C57 C 0.86376(19) 0.2972(2) 0.56536(16) 0.0311(9) Uani 1 1 d . U . . .
H57 H 0.8744 0.3365 0.5365 0.037 Uiso 1 1 calc R U . . .
C58 C 0.86665(18) 0.2083(2) 0.56307(16) 0.0298(9) Uani 1 1 d . U . . .
H58 H 0.8797 0.1744 0.5323 0.036 Uiso 1 1 calc R U . . .
C101 C 0.9092(3) 0.2251(4) 0.4275(3) 0.061(3) Uani 0.522(9) 1 d G U P B 1
C102 C 0.8911(4) 0.3085(4) 0.4228(3) 0.051(3) Uani 0.522(9) 1 d G U P B 1
H102 H 0.9198 0.3512 0.4347 0.061 Uiso 0.522(9) 1 calc R U P B 1
C103 C 0.8310(4) 0.3293(4) 0.4008(4) 0.081(4) Uani 0.522(9) 1 d G U P B 1
H103 H 0.8186 0.3863 0.3976 0.097 Uiso 0.522(9) 1 calc R U P B 1
C104 C 0.7889(3) 0.2668(5) 0.3834(3) 0.069(3) Uani 0.522(9) 1 d G U P B 1
H104 H 0.7478 0.2811 0.3684 0.082 Uiso 0.522(9) 1 calc R U P B 1
C105 C 0.8070(4) 0.1834(4) 0.3881(3) 0.076(3) Uani 0.522(9) 1 d G U P B 1
H105 H 0.7783 0.1407 0.3763 0.092 Uiso 0.522(9) 1 calc R U P B 1
C106 C 0.8672(4) 0.1626(3) 0.4101(3) 0.052(3) Uani 0.522(9) 1 d G U P B 1
H106 H 0.8795 0.1056 0.4133 0.063 Uiso 0.522(9) 1 calc R U P B 1
O11 O 0.78462(19) 1.01571(19) 0.68132(11) 0.0197(7) Uani 0.820(5) 1 d . U P C 1
O10 O 0.66658(14) 0.96879(18) 0.65869(11) 0.0235(8) Uani 0.820(5) 1 d . U P C 1
C107 C 0.9729(6) 0.2045(9) 0.4531(5) 0.069(4) Uani 0.522(9) 1 d . U P B 1
H10D H 0.9711 0.1479 0.4675 0.103 Uiso 0.522(9) 1 calc R U P B 1
H10E H 0.9820 0.2446 0.4811 0.103 Uiso 0.522(9) 1 calc R U P B 1
H10F H 1.0075 0.2075 0.4274 0.103 Uiso 0.522(9) 1 calc R U P B 1
C10A C 0.8513(5) 0.2878(6) 0.4148(4) 0.076(4) Uani 0.478(9) 1 d G U P B 2
C11A C 0.8328(4) 0.2060(7) 0.4041(4) 0.079(4) Uani 0.478(9) 1 d G U P B 2
H11D H 0.7905 0.1946 0.3903 0.095 Uiso 0.478(9) 1 calc R U P B 2
C12A C 0.8762(5) 0.1409(5) 0.4136(4) 0.078(5) Uani 0.478(9) 1 d G U P B 2
H12D H 0.8636 0.0849 0.4062 0.094 Uiso 0.478(9) 1 calc R U P B 2
C13A C 0.9381(5) 0.1576(5) 0.4338(3) 0.065(3) Uani 0.478(9) 1 d G U P B 2
H13A H 0.9677 0.1131 0.4402 0.078 Uiso 0.478(9) 1 calc R U P B 2
C14A C 0.9566(4) 0.2394(6) 0.4445(4) 0.074(4) Uani 0.478(9) 1 d G U P B 2
H14D H 0.9989 0.2508 0.4583 0.088 Uiso 0.478(9) 1 calc R U P B 2
C15A C 0.9132(6) 0.3045(4) 0.4350(4) 0.074(4) Uani 0.478(9) 1 d G U P B 2
H15D H 0.9258 0.3605 0.4423 0.089 Uiso 0.478(9) 1 calc R U P B 2
O11A O 0.7486(7) 1.0211(8) 0.6853(5) 0.009(2) Uani 0.180(5) 1 d . U P C 2
O10A O 0.6778(7) 0.9610(7) 0.6104(5) 0.019(3) Uani 0.180(5) 1 d . U P C 2
C16A C 0.7951(9) 0.3479(11) 0.4055(7) 0.118(6) Uani 0.478(9) 1 d . U P B 2
H16D H 0.8023 0.3795 0.3735 0.177 Uiso 0.478(9) 1 calc R U P B 2
H16E H 0.7923 0.3866 0.4349 0.177 Uiso 0.478(9) 1 calc R U P B 2
H16F H 0.7543 0.3163 0.4021 0.177 Uiso 0.478(9) 1 calc R U P B 2
O1 O 0.74806(11) 0.62686(14) 0.67728(9) 0.0193(5) Uani 1 1 d . U . . .
O2 O 0.81104(10) 0.53041(14) 0.60714(8) 0.0169(5) Uani 1 1 d . U . . .
O3 O 0.75819(11) 0.45796(14) 0.68580(9) 0.0190(5) Uani 1 1 d . U . . .
O4 O 0.68614(11) 0.51724(14) 0.61187(9) 0.0177(5) Uani 1 1 d . U . . .
O5 O 0.67429(11) 0.75947(14) 0.77563(8) 0.0205(5) Uani 1 1 d . U . . .
O6 O 0.60584(11) 0.72938(14) 0.86220(9) 0.0210(5) Uani 1 1 d . U . . .
O7 O 0.54676(11) 0.80061(15) 0.78453(9) 0.0207(5) Uani 1 1 d . U . . .
O8 O 0.63846(11) 0.88495(14) 0.83226(9) 0.0206(5) Uani 1 1 d . U . . .
O9 O 0.76013(12) 0.85232(14) 0.66531(9) 0.0216(5) Uani 1 1 d . U . . .
O12 O 0.75852(16) 0.96746(17) 0.58893(11) 0.0440(8) Uani 1 1 d . U . . .
O13 O 0.85045(11) 0.73402(14) 0.77159(9) 0.0201(5) Uani 1 1 d . U . . .
O14 O 0.86959(12) 0.82782(15) 0.85299(9) 0.0248(6) Uani 1 1 d . U . . .
O15 O 0.96019(12) 0.82618(16) 0.78394(10) 0.0296(6) Uani 1 1 d . U . . .
O16 O 0.94682(12) 0.69551(15) 0.84123(10) 0.0287(6) Uani 1 1 d . U . . .
Si1 Si 0.75056(5) 0.54001(6) 0.64760(4) 0.0159(2) Uani 1 1 d . U . . .
Si2 Si 0.61842(4) 0.79138(6) 0.81266(4) 0.0176(2) Uani 1 1 d . U . . .
Si3 Si 0.74350(5) 0.94489(6) 0.64801(4) 0.0184(2) Uani 1 1 d . U . . .
Si4 Si 0.90499(4) 0.76752(6) 0.81100(4) 0.0188(2) Uani 1 1 d . U . . .
Co1 Co 0.77528(2) 0.24671(3) 0.57889(2) 0.01929(10) Uani 1 1 d . U . . .
C201 C 0.4378(2) 0.7667(3) 0.53498(16) 0.0339(16) Uani 0.663(7) 1 d G U P D 1
C202 C 0.4377(2) 0.8500(3) 0.51982(19) 0.043(2) Uani 0.663(7) 1 d G U P D 1
H202 H 0.4588 0.8663 0.4889 0.052 Uiso 0.663(7) 1 calc R U P D 1
C203 C 0.4068(3) 0.9096(2) 0.5499(3) 0.061(2) Uani 0.663(7) 1 d G U P D 1
H203 H 0.4067 0.9666 0.5396 0.073 Uiso 0.663(7) 1 calc R U P D 1
C204 C 0.3759(3) 0.8858(3) 0.5952(2) 0.074(3) Uani 0.663(7) 1 d G U P D 1
H204 H 0.3547 0.9265 0.6158 0.089 Uiso 0.663(7) 1 calc R U P D 1
C205 C 0.3759(3) 0.8025(4) 0.61040(17) 0.064(2) Uani 0.663(7) 1 d G U P D 1
H205 H 0.3548 0.7862 0.6414 0.077 Uiso 0.663(7) 1 calc R U P D 1
C206 C 0.4069(3) 0.7429(3) 0.58028(17) 0.039(2) Uani 0.663(7) 1 d G U P D 1
H206 H 0.4069 0.6859 0.5906 0.047 Uiso 0.663(7) 1 calc R U P D 1
C207 C 0.4698(5) 0.7021(6) 0.5027(3) 0.054(3) Uani 0.663(7) 1 d . U P D 1
H20D H 0.4598 0.7126 0.4659 0.081 Uiso 0.663(7) 1 calc R U P D 1
H20E H 0.4537 0.6467 0.5123 0.081 Uiso 0.663(7) 1 calc R U P D 1
H20F H 0.5171 0.7045 0.5086 0.081 Uiso 0.663(7) 1 calc R U P D 1
C20A C 0.4068(5) 0.8153(7) 0.5773(4) 0.050(3) Uani 0.337(7) 1 d G U P D 2
C21A C 0.4249(5) 0.8582(4) 0.5328(5) 0.047(4) Uani 0.337(7) 1 d G U P D 2
H21A H 0.4188 0.9170 0.5307 0.056 Uiso 0.337(7) 1 calc R U P D 2
C22A C 0.4519(5) 0.8152(6) 0.4915(4) 0.039(3) Uani 0.337(7) 1 d G U P D 2
H22D H 0.4642 0.8445 0.4611 0.047 Uiso 0.337(7) 1 calc R U P D 2
C23A C 0.4608(5) 0.7292(6) 0.4947(3) 0.036(4) Uani 0.337(7) 1 d G U P D 2
H23D H 0.4793 0.6998 0.4665 0.044 Uiso 0.337(7) 1 calc R U P D 2
C24A C 0.4428(5) 0.6864(4) 0.5391(4) 0.034(3) Uani 0.337(7) 1 d G U P D 2
H24D H 0.4489 0.6276 0.5413 0.041 Uiso 0.337(7) 1 calc R U P D 2
C25A C 0.4158(5) 0.7294(7) 0.5804(3) 0.054(5) Uani 0.337(7) 1 d G U P D 2
H25A H 0.4034 0.7001 0.6108 0.064 Uiso 0.337(7) 1 calc R U P D 2
C26A C 0.3739(14) 0.8707(14) 0.6118(10) 0.095(9) Uani 0.337(7) 1 d . U P D 2
H26D H 0.3835 0.9287 0.6024 0.142 Uiso 0.337(7) 1 calc R U P D 2
H26E H 0.3889 0.8603 0.6476 0.142 Uiso 0.337(7) 1 calc R U P D 2
H26F H 0.3268 0.8611 0.6091 0.142 Uiso 0.337(7) 1 calc R U P D 2

loop_
_atom_site_aniso_label
_atom_site_aniso_U_11
_atom_site_aniso_U_22
_atom_site_aniso_U_33
_atom_site_aniso_U_23
_atom_site_aniso_U_13
_atom_site_aniso_U_12
Ce1 0.01275(8) 0.01240(8) 0.01188(8) 0.00025(8) 0.00028(6) -0.00008(8)
C1 0.0149(16) 0.0217(17) 0.0236(18) 0.0022(14) 0.0003(13) -0.0027(13)
C2 0.024(2) 0.041(2) 0.030(2) -0.0033(17) -0.0051(16) -0.0012(17)
C3 0.0198(18) 0.034(2) 0.027(2) 0.0013(16) 0.0034(15) 0.0017(16)
C4 0.029(2) 0.0234(19) 0.052(3) 0.0071(18) 0.0121(19) 0.0003(16)
C5 0.0253(18) 0.0212(17) 0.0162(17) 0.0003(14) 0.0041(14) 0.0019(14)
C6 0.036(2) 0.029(2) 0.0201(19) -0.0031(15) 0.0029(16) 0.0029(17)
C7 0.0265(19) 0.033(2) 0.024(2) 0.0052(16) 0.0080(15) 0.0033(16)
C8 0.043(2) 0.0216(18) 0.0220(19) 0.0032(15) 0.0070(17) 0.0006(16)
C9 0.0204(17) 0.0197(16) 0.0198(17) 0.0020(13) -0.0042(14) 0.0006(14)
C10 0.032(2) 0.031(2) 0.027(2) -0.0032(16) -0.0080(16) 0.0026(17)
C11 0.027(2) 0.030(2) 0.029(2) -0.0014(17) -0.0016(16) 0.0063(16)
C12 0.030(2) 0.034(2) 0.029(2) 0.0112(17) -0.0038(17) -0.0033(17)
C13 0.0251(19) 0.0284(18) 0.0195(18) 0.0054(14) -0.0025(14) 0.0064(15)
C14 0.0298(18) 0.037(2) 0.0223(17) 0.0022(18) -0.0019(14) 0.0018(18)
C15 0.035(2) 0.027(2) 0.034(2) 0.0017(17) -0.0010(18) 0.0078(17)
C16 0.039(2) 0.040(2) 0.024(2) 0.0106(17) 0.0039(17) 0.0024(19)
C17 0.0170(16) 0.033(2) 0.0242(17) -0.0016(15) 0.0014(13) -0.0044(14)
C18 0.028(2) 0.048(3) 0.038(2) 0.0022(19) -0.0092(17) -0.0064(18)
C19 0.026(2) 0.040(2) 0.036(2) -0.0040(17) 0.0122(17) -0.0062(17)
C20 0.028(2) 0.033(2) 0.029(2) -0.0104(17) 0.0008(16) -0.0046(16)
C21 0.0243(18) 0.0227(17) 0.0209(18) -0.0041(14) 0.0035(14) 0.0045(14)
C22 0.028(2) 0.034(2) 0.0232(19) -0.0043(16) 0.0068(16) 0.0025(17)
C23 0.033(2) 0.030(2) 0.028(2) 0.0010(16) 0.0032(17) 0.0089(17)
C24 0.032(2) 0.028(2) 0.032(2) -0.0063(16) 0.0034(17) 0.0039(16)
C25 0.0214(18) 0.0247(19) 0.046(2) -0.0027(17) -0.0062(16) -0.0057(15)
C26 0.033(2) 0.030(2) 0.102(4) -0.017(2) 0.016(3) -0.0108(19)
C27 0.059(3) 0.044(3) 0.054(3) -0.008(2) 0.007(2) -0.005(2)
C28 0.064(3) 0.070(3) 0.043(3) 0.016(2) -0.018(2) -0.031(3)
C29 0.0264(18) 0.0223(17) 0.0145(16) -0.0008(13) -0.0042(13) -0.0043(14)
C30 0.029(2) 0.0291(19) 0.0175(18) 0.0019(15) -0.0028(15) -0.0057(16)
C31 0.043(3) 0.052(3) 0.048(3) 0.017(2) -0.012(2) -0.017(2)
C32 0.063(3) 0.032(2) 0.042(3) 0.0041(19) 0.019(2) 0.010(2)
C33 0.047(2) 0.0203(17) 0.0147(17) -0.0030(14) 0.0034(15) 0.0043(16)
C34 0.071(3) 0.023(2) 0.030(2) -0.0013(17) 0.004(2) 0.004(2)
C35 0.110(4) 0.027(2) 0.024(2) 0.0048(18) 0.008(2) 0.005(2)
C36 0.054(3) 0.063(3) 0.084(4) -0.024(3) -0.009(3) 0.001(3)
C37 0.0258(19) 0.0295(19) 0.0251(19) -0.0107(15) -0.0094(15) 0.0000(15)
C38 0.039(2) 0.030(2) 0.043(2) -0.0093(18) -0.0100(19) -0.0034(18)
C39 0.040(3) 0.061(3) 0.039(3) -0.020(2) -0.002(2) -0.004(2)
C40 0.052(3) 0.039(2) 0.045(3) -0.007(2) -0.027(2) 0.003(2)
C41 0.0219(18) 0.0289(19) 0.0222(18) 0.0005(15) 0.0016(14) -0.0067(15)
C42 0.030(2) 0.059(3) 0.031(2) 0.004(2) -0.0006(17) -0.017(2)
C43 0.058(3) 0.036(2) 0.080(4) -0.009(2) 0.037(3) -0.005(2)
C44 0.042(3) 0.072(3) 0.034(2) 0.004(2) -0.006(2) -0.002(2)
C45 0.029(2) 0.0240(18) 0.028(2) 0.0035(15) -0.0003(16) 0.0008(15)
C46 0.039(2) 0.037(2) 0.035(2) 0.0098(19) 0.0051(18) 0.0027(19)
C47 0.055(3) 0.043(3) 0.066(3) 0.021(2) -0.032(3) 0.000(2)
C48 0.049(3) 0.025(2) 0.054(3) -0.0029(19) 0.016(2) 0.0001(19)
C49 0.043(3) 0.033(2) 0.051(3) 0.0048(19) -0.023(2) 0.0010(19)
C50 0.024(2) 0.032(2) 0.059(3) -0.0084(19) -0.0077(19) 0.0049(17)
C51 0.0201(19) 0.041(2) 0.055(3) -0.0065(18) 0.0039(17) -0.0017(16)
C52 0.027(2) 0.030(2) 0.050(3) -0.0054(18) -0.0088(18) -0.0077(16)
C53 0.039(2) 0.039(2) 0.040(2) -0.0047(18) -0.0157(19) -0.0005(19)
C54 0.0215(19) 0.0208(18) 0.041(2) -0.0007(16) -0.0032(16) 0.0033(15)
C55 0.0262(18) 0.0294(18) 0.0265(17) -0.0004(17) -0.0034(13) 0.0001(17)
C56 0.0204(19) 0.0224(18) 0.032(2) -0.0048(15) -0.0031(15) -0.0013(15)
C57 0.027(2) 0.029(2) 0.038(2) 0.0007(17) 0.0068(17) -0.0087(16)
C58 0.0189(19) 0.031(2) 0.040(2) -0.0093(17) 0.0095(16) -0.0028(16)
C101 0.083(6) 0.064(5) 0.035(5) -0.002(4) 0.021(4) -0.023(4)
C102 0.064(6) 0.046(5) 0.043(6) -0.004(4) 0.014(5) -0.040(4)
C103 0.083(7) 0.094(7) 0.065(8) 0.006(6) 0.008(6) -0.020(5)
C104 0.077(6) 0.087(6) 0.041(5) 0.014(5) -0.001(5) -0.021(5)
C105 0.097(7) 0.085(6) 0.047(7) -0.006(5) 0.015(5) -0.026(5)
C106 0.089(6) 0.044(5) 0.024(6) -0.013(4) 0.022(5) -0.024(4)
O11 0.0214(19) 0.0208(16) 0.0169(15) -0.0003(12) 0.0010(14) -0.0048(15)
O10 0.0232(16) 0.0238(16) 0.0234(18) -0.0031(13) -0.0034(12) -0.0039(12)
C107 0.076(6) 0.084(9) 0.046(6) 0.002(6) 0.025(5) -0.017(6)
C10A 0.114(9) 0.071(6) 0.044(7) 0.010(5) 0.041(6) 0.006(5)
C11A 0.115(9) 0.081(6) 0.043(7) -0.005(6) 0.031(7) 0.004(6)
C12A 0.103(8) 0.070(7) 0.063(10) -0.005(6) 0.040(7) -0.007(6)
C13A 0.092(7) 0.049(6) 0.055(7) 0.003(5) 0.045(6) 0.005(5)
C14A 0.100(9) 0.065(6) 0.057(8) 0.009(6) 0.041(6) -0.012(5)
C15A 0.126(9) 0.051(6) 0.047(8) 0.008(5) 0.039(6) -0.003(5)
O11A 0.009(6) 0.006(4) 0.012(4) 0.005(3) 0.004(4) 0.000(4)
O10A 0.031(4) 0.011(5) 0.014(5) -0.001(4) -0.006(3) -0.007(3)
C16A 0.141(11) 0.118(10) 0.098(12) 0.044(9) 0.055(9) 0.032(8)
O1 0.0212(13) 0.0172(12) 0.0193(13) -0.0038(10) -0.0007(10) 0.0004(10)
O2 0.0147(11) 0.0206(12) 0.0154(11) -0.0001(9) 0.0009(9) -0.0016(9)
O3 0.0245(13) 0.0175(12) 0.0152(12) 0.0014(9) 0.0037(10) 0.0028(10)
O4 0.0197(12) 0.0176(12) 0.0157(12) 0.0005(9) -0.0021(9) 0.0001(9)
O5 0.0194(11) 0.0232(13) 0.0190(11) -0.0026(10) 0.0021(9) 0.0007(10)
O6 0.0189(12) 0.0252(13) 0.0191(12) 0.0032(9) 0.0020(9) 0.0042(9)
O7 0.0144(12) 0.0263(13) 0.0214(13) 0.0010(10) 0.0002(9) -0.0017(10)
O8 0.0191(12) 0.0228(12) 0.0199(12) -0.0037(10) 0.0040(10) 0.0016(10)
O9 0.0310(14) 0.0166(12) 0.0171(12) 0.0044(10) -0.0027(10) -0.0022(10)
O12 0.078(2) 0.0269(15) 0.0272(15) 0.0037(12) 0.0161(14) 0.0056(15)
O13 0.0169(11) 0.0221(13) 0.0212(12) -0.0032(10) -0.0045(9) 0.0006(9)
O14 0.0245(13) 0.0272(13) 0.0224(13) -0.0073(11) -0.0082(10) 0.0031(11)
O15 0.0273(14) 0.0336(15) 0.0278(14) -0.0032(11) 0.0001(11) -0.0054(12)
O16 0.0287(14) 0.0230(13) 0.0339(15) 0.0052(11) -0.0109(12) 0.0019(11)
Si1 0.0178(5) 0.0136(4) 0.0164(5) -0.0008(4) 0.0003(4) -0.0008(4)
Si2 0.0152(5) 0.0216(5) 0.0160(5) -0.0006(4) 0.0021(4) 0.0007(4)
Si3 0.0218(5) 0.0150(5) 0.0181(5) 0.0004(4) -0.0032(4) -0.0004(4)
Si4 0.0162(4) 0.0205(5) 0.0196(5) -0.0005(4) -0.0036(4) -0.0001(4)
Co1 0.0202(2) 0.0168(2) 0.0209(2) -0.0012(2) 0.00081(17) -0.0006(2)
C201 0.027(3) 0.038(3) 0.037(3) -0.006(2) -0.012(2) -0.001(2)
C202 0.032(4) 0.037(3) 0.059(5) 0.010(3) -0.019(4) -0.006(3)
C203 0.045(4) 0.057(4) 0.079(5) -0.011(4) -0.038(4) 0.005(3)
C204 0.071(7) 0.068(5) 0.083(6) -0.030(4) -0.031(5) 0.020(4)
C205 0.069(6) 0.079(5) 0.042(4) -0.011(4) -0.015(4) 0.025(4)
C206 0.042(5) 0.042(4) 0.033(4) 0.008(3) -0.014(3) 0.009(4)
C207 0.037(5) 0.066(5) 0.059(6) -0.020(4) -0.008(4) 0.013(4)
C20A 0.021(6) 0.065(7) 0.064(7) -0.028(5) -0.008(5) -0.013(5)
C21A 0.011(7) 0.054(7) 0.074(7) -0.018(5) -0.001(6) 0.000(5)
C22A 0.014(6) 0.040(6) 0.064(7) 0.001(5) -0.002(5) 0.000(4)
C23A 0.022(7) 0.044(6) 0.043(7) -0.002(5) -0.004(5) 0.002(5)
C24A 0.024(6) 0.038(6) 0.040(6) -0.003(4) -0.013(5) -0.005(4)
C25A 0.043(11) 0.064(7) 0.054(8) -0.020(5) -0.001(7) -0.013(6)
C26A 0.12(2) 0.071(12) 0.100(12) -0.024(9) 0.039(13) 0.007(10)

loop_
_atom_type_symbol
_atom_type_description
_atom_type_scat_dispersion_real
_atom_type_scat_dispersion_imag
_atom_type_scat_source
C C 0.0033 0.0016 'International Tables Vol C Tables 4.2.6.8 and 6.1.1.4'
H H 0.0000 0.0000 'International Tables Vol C Tables 4.2.6.8 and 6.1.1.4'
Ce Ce -0.2486 2.6331 'International Tables Vol C Tables 4.2.6.8 and 6.1.1.4'
O O 0.0106 0.0060 'International Tables Vol C Tables 4.2.6.8 and 6.1.1.4'
Si Si 0.0817 0.0704 'International Tables Vol C Tables 4.2.6.8 and 6.1.1.4'
Co Co 0.3494 0.9721 'International Tables Vol C Tables 4.2.6.8 and 6.1.1.4'

loop_
_geom_angle_atom_site_label_1
_geom_angle_atom_site_label_2
_geom_angle_atom_site_label_3
_geom_angle
O5 Ce1 O13 109.23(8)
O5 Ce1 O9 110.77(9)
O13 Ce1 O9 114.38(9)
O5 Ce1 O1 108.99(8)
O13 Ce1 O1 106.34(8)
O9 Ce1 O1 106.91(9)
O2 C1 C2 110.6(3)
O2 C1 C4 109.1(3)
C2 C1 C4 112.1(3)
O2 C1 C3 105.6(3)
C2 C1 C3 109.9(3)
C4 C1 C3 109.4(3)
C1 C2 H2A 109.5
C1 C2 H2B 109.5
H2A C2 H2B 109.5
C1 C2 H2C 109.5
H2A C2 H2C 109.5
H2B C2 H2C 109.5
C1 C3 H3A 109.5
C1 C3 H3B 109.5
H3A C3 H3B 109.5
C1 C3 H3C 109.5
H3A C3 H3C 109.5
H3B C3 H3C 109.5
C1 C4 H4A 109.5
C1 C4 H4B 109.5
H4A C4 H4B 109.5
C1 C4 H4C 109.5
H4A C4 H4C 109.5
H4B C4 H4C 109.5
O3 C5 C6 108.2(3)
O3 C5 C7 111.3(3)
C6 C5 C7 111.4(3)
O3 C5 C8 105.8(3)
C6 C5 C8 109.9(3)
C7 C5 C8 110.1(3)
C5 C6 H6A 109.5
C5 C6 H6B 109.5
H6A C6 H6B 109.5
C5 C6 H6C 109.5
H6A C6 H6C 109.5
H6B C6 H6C 109.5
C5 C7 H7A 109.5
C5 C7 H7B 109.5
H7A C7 H7B 109.5
C5 C7 H7C 109.5
H7A C7 H7C 109.5
H7B C7 H7C 109.5
C5 C8 H8A 109.5
C5 C8 H8B 109.5
H8A C8 H8B 109.5
C5 C8 H8C 109.5
H8A C8 H8C 109.5
H8B C8 H8C 109.5
O4 C9 C10 105.1(3)
O4 C9 C12 110.9(3)
C10 C9 C12 110.7(3)
O4 C9 C11 108.0(3)
C10 C9 C11 110.4(3)
C12 C9 C11 111.6(3)
C9 C10 H10A 109.5
C9 C10 H10B 109.5
H10A C10 H10B 109.5
C9 C10 H10C 109.5
H10A C10 H10C 109.5
H10B C10 H10C 109.5
C9 C11 H11A 109.5
C9 C11 H11B 109.5
H11A C11 H11B 109.5
C9 C11 H11C 109.5
H11A C11 H11C 109.5
H11B C11 H11C 109.5
C9 C12 H12A 109.5
C9 C12 H12B 109.5
H12A C12 H12B 109.5
C9 C12 H12C 109.5
H12A C12 H12C 109.5
H12B C12 H12C 109.5
O6 C13 C16 105.6(3)
O6 C13 C15 108.7(3)
C16 C13 C15 109.8(3)
O6 C13 C14 110.9(3)
C16 C13 C14 111.0(3)
C15 C13 C14 110.6(3)
C13 C14 H14A 109.5
C13 C14 H14B 109.5
H14A C14 H14B 109.5
C13 C14 H14C 109.5
H14A C14 H14C 109.5
H14B C14 H14C 109.5
C13 C15 H15A 109.5
C13 C15 H15B 109.5
H15A C15 H15B 109.5
C13 C15 H15C 109.5
H15A C15 H15C 109.5
H15B C15 H15C 109.5
C13 C16 H16A 109.5
C13 C16 H16B 109.5
H16A C16 H16B 109.5
C13 C16 H16C 109.5
H16A C16 H16C 109.5
H16B C16 H16C 109.5
O7 C17 C20 111.9(3)
O7 C17 C18 106.2(3)
C20 C17 C18 110.3(3)
O7 C17 C19 108.2(3)
C20 C17 C19 110.7(3)
C18 C17 C19 109.4(3)
C17 C18 H18A 109.5
C17 C18 H18B 109.5
H18A C18 H18B 109.5
C17 C18 H18C 109.5
H18A C18 H18C 109.5
H18B C18 H18C 109.5
C17 C19 H19A 109.5
C17 C19 H19B 109.5
H19A C19 H19B 109.5
C17 C19 H19C 109.5
H19A C19 H19C 109.5
H19B C19 H19C 109.5
C17 C20 H20A 109.5
C17 C20 H20B 109.5
H20A C20 H20B 109.5
C17 C20 H20C 109.5
H20A C20 H20C 109.5
H20B C20 H20C 109.5
O8 C21 C24 105.9(3)
O8 C21 C23 108.4(3)
C24 C21 C23 110.3(3)
O8 C21 C22 111.8(3)
C24 C21 C22 109.9(3)
C23 C21 C22 110.5(3)
C21 C22 H22A 109.5
C21 C22 H22B 109.5
H22A C22 H22B 109.5
C21 C22 H22C 109.5
H22A C22 H22C 109.5
H22B C22 H22C 109.5
C21 C23 H23A 109.5
C21 C23 H23B 109.5
H23A C23 H23B 109.5
C21 C23 H23C 109.5
H23A C23 H23C 109.5
H23B C23 H23C 109.5
C21 C24 H24A 109.5
C21 C24 H24B 109.5
H24A C24 H24B 109.5
C21 C24 H24C 109.5
H24A C24 H24C 109.5
H24B C24 H24C 109.5
O10 C25 C28 111.9(3)
O10 C25 C26 113.1(3)
C28 C25 C26 112.3(4)
O10 C25 C27 102.1(3)
C28 C25 C27 108.0(4)
C26 C25 C27 108.9(4)
C28 C25 O10A 75.4(5)
C26 C25 O10A 100.4(5)
C27 C25 O10A 145.8(5)
C25 C26 H26A 109.5
C25 C26 H26B 109.5
H26A C26 H26B 109.5
C25 C26 H26C 109.5
H26A C26 H26C 109.5
H26B C26 H26C 109.5
C25 C27 H27A 109.5
C25 C27 H27B 109.5
H27A C27 H27B 109.5
C25 C27 H27C 109.5
H27A C27 H27C 109.5
H27B C27 H27C 109.5
C25 C28 O10A 55.5(4)
C25 C28 H28A 109.5
O10A C28 H28A 63.4
C25 C28 H28B 109.5
O10A C28 H28B 96.9
H28A C28 H28B 109.5
C25 C28 H28C 109.5
O10A C28 H28C 153.3
H28A C28 H28C 109.5
H28B C28 H28C 109.5
O11 C29 C31 104.4(3)
O11A C29 C31 130.7(6)
O11 C29 C30 112.4(3)
O11A C29 C30 107.4(5)
C31 C29 C30 110.3(3)
O11 C29 C32 109.9(3)
O11A C29 C32 85.4(6)
C31 C29 C32 109.1(3)
C30 C29 C32 110.6(3)
C29 C30 H30A 109.5
C29 C30 H30B 109.5
H30A C30 H30B 109.5
C29 C30 H30C 109.5
H30A C30 H30C 109.5
H30B C30 H30C 109.5
C29 C31 H31A 109.5
C29 C31 H31B 109.5
H31A C31 H31B 109.5
C29 C31 H31C 109.5
H31A C31 H31C 109.5
H31B C31 H31C 109.5
C29 C32 H32A 109.5
C29 C32 H32B 109.5
H32A C32 H32B 109.5
C29 C32 H32C 109.5
H32A C32 H32C 109.5
H32B C32 H32C 109.5
O12 C33 C36 110.8(3)
O12 C33 C35 102.6(3)
C36 C33 C35 115.8(4)
O12 C33 C34 107.5(3)
C36 C33 C34 109.3(4)
C35 C33 C34 110.4(3)
C33 C34 H34A 109.5
C33 C34 H34B 109.5
H34A C34 H34B 109.5
C33 C34 H34C 109.5
H34A C34 H34C 109.5
H34B C34 H34C 109.5
C33 C35 H35A 109.5
C33 C35 H35B 109.5
H35A C35 H35B 109.5
C33 C35 H35C 109.5
H35A C35 H35C 109.5
H35B C35 H35C 109.5
C33 C36 H36A 109.5
C33 C36 H36B 109.5
H36A C36 H36B 109.5
C33 C36 H36C 109.5
H36A C36 H36C 109.5
H36B C36 H36C 109.5
O14 C37 C40 112.4(3)
O14 C37 C38 109.2(3)
C40 C37 C38 110.4(3)
O14 C37 C39 104.8(3)
C40 C37 C39 110.8(4)
C38 C37 C39 109.1(3)
C37 C38 H38A 109.5
C37 C38 H38B 109.5
H38A C38 H38B 109.5
C37 C38 H38C 109.5
H38A C38 H38C 109.5
H38B C38 H38C 109.5
C37 C39 H39A 109.5
C37 C39 H39B 109.5
H39A C39 H39B 109.5
C37 C39 H39C 109.5
H39A C39 H39C 109.5
H39B C39 H39C 109.5
C37 C40 H40A 109.5
C37 C40 H40B 109.5
H40A C40 H40B 109.5
C37 C40 H40C 109.5
H40A C40 H40C 109.5
H40B C40 H40C 109.5
O15 C41 C43 112.8(3)
O15 C41 C42 106.5(3)
C43 C41 C42 109.3(4)
O15 C41 C44 107.5(3)
C43 C41 C44 109.7(4)
C42 C41 C44 111.1(3)
C41 C42 H42A 109.5
C41 C42 H42B 109.5
H42A C42 H42B 109.5
C41 C42 H42C 109.5
H42A C42 H42C 109.5
H42B C42 H42C 109.5
C41 C43 H43A 109.5
C41 C43 H43B 109.5
H43A C43 H43B 109.5
C41 C43 H43C 109.5
H43A C43 H43C 109.5
H43B C43 H43C 109.5
C41 C44 H44A 109.5
C41 C44 H44B 109.5
H44A C44 H44B 109.5
C41 C44 H44C 109.5
H44A C44 H44C 109.5
H44B C44 H44C 109.5
O16 C45 C48 108.4(3)
O16 C45 C47 106.9(3)
C48 C45 C47 112.0(4)
O16 C45 C46 109.5(3)
C48 C45 C46 110.0(3)
C47 C45 C46 109.8(4)
C45 C46 H46A 109.5
C45 C46 H46B 109.5
H46A C46 H46B 109.5
C45 C46 H46C 109.5
H46A C46 H46C 109.5
H46B C46 H46C 109.5
C45 C47 H47A 109.5
C45 C47 H47B 109.5
H47A C47 H47B 109.5
C45 C47 H47C 109.5
H47A C47 H47C 109.5
H47B C47 H47C 109.5
C45 C48 H48A 109.5
C45 C48 H48B 109.5
H48A C48 H48B 109.5
C45 C48 H48C 109.5
H48A C48 H48C 109.5
H48B C48 H48C 109.5
C53 C49 C50 108.9(4)
C53 C49 Co1 69.7(2)
C50 C49 Co1 69.8(2)
C53 C49 H49 125.6
C50 C49 H49 125.6
Co1 C49 H49 125.6
C49 C50 C51 106.7(4)
C49 C50 Co1 69.2(2)
C51 C50 Co1 68.7(2)
C49 C50 H50 126.6
C51 C50 H50 126.6
Co1 C50 H50 126.6
C52 C51 C50 108.8(4)
C52 C51 Co1 69.9(2)
C50 C51 Co1 70.1(2)
C52 C51 H51 125.6
C50 C51 H51 125.6
Co1 C51 H51 125.6
C51 C52 C53 107.9(4)
C51 C52 Co1 69.1(2)
C53 C52 Co1 69.6(2)
C51 C52 H52 126.1
C53 C52 H52 126.1
Co1 C52 H52 126.1
C49 C53 C52 107.8(4)
C49 C53 Co1 69.5(3)
C52 C53 Co1 69.5(2)
C49 C53 H53 126.1
C52 C53 H53 126.1
Co1 C53 H53 126.1
C58 C54 C55 107.5(3)
C58 C54 Co1 69.6(2)
C55 C54 Co1 69.5(2)
C58 C54 H54 126.2
C55 C54 H54 126.2
Co1 C54 H54 126.2
C54 C55 C56 108.8(3)
C54 C55 Co1 69.6(2)
C56 C55 Co1 69.9(2)
C54 C55 H55 125.6
C56 C55 H55 125.6
Co1 C55 H55 125.6
C57 C56 C55 107.4(3)
C57 C56 Co1 69.3(2)
C55 C56 Co1 69.3(2)
C57 C56 H56 126.3
C55 C56 H56 126.3
Co1 C56 H56 126.3
C56 C57 C58 108.0(4)
C56 C57 Co1 69.9(2)
C58 C57 Co1 69.3(2)
C56 C57 H57 126.0
C58 C57 H57 126.0
Co1 C57 H57 126.0
C54 C58 C57 108.2(4)
C54 C58 Co1 69.7(2)
C57 C58 Co1 69.4(2)
C54 C58 H58 125.9
C57 C58 H58 125.9
Co1 C58 H58 125.9
C102 C101 C106 120.0
C102 C101 C107 118.8(7)
C106 C101 C107 121.2(7)
C101 C102 C103 120.0
C101 C102 H102 120.0
C103 C102 H102 120.0
C104 C103 C102 120.0
C104 C103 H103 120.0
C102 C103 H103 120.0
C103 C104 C105 120.0
C103 C104 H104 120.0
C105 C104 H104 120.0
C106 C105 C104 120.0
C106 C105 H105 120.0
C104 C105 H105 120.0
C105 C106 C101 120.0
C105 C106 H106 120.0
C101 C106 H106 120.0
C29 O11 Si3 129.8(3)
C25 O10 Si3 129.5(3)
C101 C107 H10D 109.5
C101 C107 H10E 109.5
H10D C107 H10E 109.5
C101 C107 H10F 109.5
H10D C107 H10F 109.5
H10E C107 H10F 109.5
C11A C10A C15A 120.0
C11A C10A C16A 111.2(11)
C15A C10A C16A 128.7(11)
C10A C11A C12A 120.0
C10A C11A H11D 120.0
C12A C11A H11D 120.0
C13A C12A C11A 120.0
C13A C12A H12D 120.0
C11A C12A H12D 120.0
C14A C13A C12A 120.0
C14A C13A H13A 120.0
C12A C13A H13A 120.0
C13A C14A C15A 120.0
C13A C14A H14D 120.0
C15A C14A H14D 120.0
C14A C15A C10A 120.0
C14A C15A H15D 120.0
C10A C15A H15D 120.0
C29 O11A Si3 133.9(9)
C25 O10A Si3 117.2(8)
C25 O10A O12 168.4(8)
Si3 O10A O12 55.5(4)
C25 O10A C28 49.1(4)
Si3 O10A C28 164.6(8)
O12 O10A C28 139.3(8)
C10A C16A H16D 109.5
C10A C16A H16E 109.5
H16D C16A H16E 109.5
C10A C16A H16F 109.5
H16D C16A H16F 109.5
H16E C16A H16F 109.5
Si1 O1 Ce1 172.19(15)
C1 O2 Si1 129.0(2)
C5 O3 Si1 128.0(2)
C9 O4 Si1 129.6(2)
Si2 O5 Ce1 166.31(15)
C13 O6 Si2 129.5(2)
C17 O7 Si2 128.4(2)
C21 O8 Si2 132.2(2)
Si3 O9 Ce1 151.84(15)
C33 O12 Si3 132.0(3)
C33 O12 O10A 144.2(5)
Si3 O12 O10A 59.3(4)
Si4 O13 Ce1 153.50(14)
C37 O14 Si4 132.6(2)
C41 O15 Si4 129.3(2)
C45 O16 Si4 132.1(2)
O1 Si1 O4 115.59(13)
O1 Si1 O2 114.73(13)
O4 Si1 O2 103.64(12)
O1 Si1 O3 114.53(13)
O4 Si1 O3 102.99(12)
O2 Si1 O3 103.82(12)
O5 Si2 O8 107.44(13)
O5 Si2 O7 114.69(13)
O8 Si2 O7 105.90(13)
O5 Si2 O6 113.41(13)
O8 Si2 O6 110.99(13)
O7 Si2 O6 104.20(13)
O11A Si3 O9 123.3(5)
O11A Si3 O12 113.5(5)
O9 Si3 O12 115.78(14)
O9 Si3 O11 113.11(16)
O12 Si3 O11 103.50(17)
O9 Si3 O10 111.83(15)
O12 Si3 O10 107.90(17)
O11 Si3 O10 103.70(17)
O11A Si3 O10A 106.4(7)
O9 Si3 O10A 118.5(4)
O12 Si3 O10A 65.2(5)
O13 Si4 O16 115.18(13)
O13 Si4 O14 107.75(13)
O16 Si4 O14 109.93(14)
O13 Si4 O15 114.04(13)
O16 Si4 O15 104.23(14)
O14 Si4 O15 105.24(14)
C51 Co1 C49 68.74(19)
C51 Co1 C52 40.96(16)
C49 Co1 C52 68.71(18)
C51 Co1 C58 152.56(17)
C49 Co1 C58 127.77(19)
C52 Co1 C58 118.69(16)
C51 Co1 C53 68.90(19)
C49 Co1 C53 40.84(17)
C52 Co1 C53 40.88(17)
C58 Co1 C53 108.02(18)
C51 Co1 C55 106.44(17)
C49 Co1 C55 153.64(17)
C52 Co1 C55 125.56(17)
C58 Co1 C55 68.48(16)
C53 Co1 C55 163.68(17)
C51 Co1 C57 164.15(17)
C49 Co1 C57 108.66(18)
C52 Co1 C57 154.08(17)
C58 Co1 C57 41.23(15)
C53 Co1 C57 120.07(18)
C55 Co1 C57 68.56(16)
C51 Co1 C54 117.69(17)
C49 Co1 C54 164.70(18)
C52 Co1 C54 106.34(16)
C58 Co1 C54 40.72(16)
C53 Co1 C54 126.16(17)
C55 Co1 C54 40.91(15)
C57 Co1 C54 69.08(16)
C51 Co1 C50 41.13(17)
C49 Co1 C50 40.96(18)
C52 Co1 C50 69.22(17)
C58 Co1 C50 165.38(18)
C53 Co1 C50 69.18(18)
C55 Co1 C50 118.30(17)
C57 Co1 C50 126.75(17)
C54 Co1 C50 152.45(18)
C51 Co1 C56 125.81(17)
C49 Co1 C56 119.69(17)
C52 Co1 C56 163.44(17)
C58 Co1 C56 68.96(15)
C53 Co1 C56 154.36(17)
C55 Co1 C56 40.86(15)
C57 Co1 C56 40.77(15)
C54 Co1 C56 69.15(14)
C50 Co1 C56 107.00(16)
C202 C201 C206 120.0
C202 C201 C207 120.6(5)
C206 C201 C207 119.4(5)
C203 C202 C201 120.0
C203 C202 H202 120.0
C201 C202 H202 120.0
C202 C203 C204 120.0
C202 C203 H203 120.0
C204 C203 H203 120.0
C205 C204 C203 120.0
C205 C204 H204 120.0
C203 C204 H204 120.0
C206 C205 C204 120.0
C206 C205 H205 120.0
C204 C205 H205 120.0
C205 C206 C201 120.0
C205 C206 H206 120.0
C201 C206 H206 120.0
C201 C207 H20D 109.5
C201 C207 H20E 109.5
H20D C207 H20E 109.5
C201 C207 H20F 109.5
H20D C207 H20F 109.5
H20E C207 H20F 109.5
C21A C20A C25A 120.0
C21A C20A C26A 109.9(13)
C25A C20A C26A 129.7(13)
C20A C21A C22A 120.0
C20A C21A H21A 120.0
C22A C21A H21A 120.0
C23A C22A C21A 120.0
C23A C22A H22D 120.0
C21A C22A H22D 120.0
C22A C23A C24A 120.0
C22A C23A H23D 120.0
C24A C23A H23D 120.0
C25A C24A C23A 120.0
C25A C24A H24D 120.0
C23A C24A H24D 120.0
C24A C25A C20A 120.0
C24A C25A H25A 120.0
C20A C25A H25A 120.0
C20A C26A H26D 109.5
C20A C26A H26E 109.5
H26D C26A H26E 109.5
C20A C26A H26F 109.5
H26D C26A H26F 109.5
H26E C26A H26F 109.5

loop_
_geom_bond_atom_site_label_1
_geom_bond_atom_site_label_2
_geom_bond_distance
Ce1 O5 2.220(2)
Ce1 O13 2.249(2)
Ce1 O9 2.253(2)
Ce1 O1 2.267(2)
C1 O2 1.443(4)
C1 C2 1.513(5)
C1 C4 1.520(5)
C1 C3 1.528(5)
C2 H2A 0.9800
C2 H2B 0.9800
C2 H2C 0.9800
C3 H3A 0.9800
C3 H3B 0.9800
C3 H3C 0.9800
C4 H4A 0.9800
C4 H4B 0.9800
C4 H4C 0.9800
C5 O3 1.443(4)
C5 C6 1.514(5)
C5 C7 1.522(5)
C5 C8 1.526(5)
C6 H6A 0.9800
C6 H6B 0.9800
C6 H6C 0.9800
C7 H7A 0.9800
C7 H7B 0.9800
C7 H7C 0.9800
C8 H8A 0.9800
C8 H8B 0.9800
C8 H8C 0.9800
C9 O4 1.442(4)
C9 C10 1.515(5)
C9 C12 1.519(5)
C9 C11 1.525(5)
C10 H10A 0.9800
C10 H10B 0.9800
C10 H10C 0.9800
C11 H11A 0.9800
C11 H11B 0.9800
C11 H11C 0.9800
C12 H12A 0.9800
C12 H12B 0.9800
C12 H12C 0.9800
C13 O6 1.437(4)
C13 C16 1.514(5)
C13 C15 1.523(5)
C13 C14 1.523(5)
C14 H14A 0.9800
C14 H14B 0.9800
C14 H14C 0.9800
C15 H15A 0.9800
C15 H15B 0.9800
C15 H15C 0.9800
C16 H16A 0.9800
C16 H16B 0.9800
C16 H16C 0.9800
C17 O7 1.444(4)
C17 C20 1.515(5)
C17 C18 1.519(5)
C17 C19 1.526(5)
C18 H18A 0.9800
C18 H18B 0.9800
C18 H18C 0.9800
C19 H19A 0.9800
C19 H19B 0.9800
C19 H19C 0.9800
C20 H20A 0.9800
C20 H20B 0.9800
C20 H20C 0.9800
C21 O8 1.437(4)
C21 C24 1.520(5)
C21 C23 1.525(5)
C21 C22 1.528(5)
C22 H22A 0.9800
C22 H22B 0.9800
C22 H22C 0.9800
C23 H23A 0.9800
C23 H23B 0.9800
C23 H23C 0.9800
C24 H24A 0.9800
C24 H24B 0.9800
C24 H24C 0.9800
C25 O10 1.448(5)
C25 C28 1.486(6)
C25 C26 1.520(5)
C25 C27 1.544(6)
C25 O10A 1.621(14)
C26 H26A 0.9800
C26 H26B 0.9800
C26 H26C 0.9800
C27 H27A 0.9800
C27 H27B 0.9800
C27 H27C 0.9800
C28 O10A 1.903(14)
C28 H28A 0.9800
C28 H28B 0.9800
C28 H28C 0.9800
C29 O11 1.433(4)
C29 O11A 1.477(14)
C29 C31 1.510(5)
C29 C30 1.516(5)
C29 C32 1.521(5)
C30 H30A 0.9800
C30 H30B 0.9800
C30 H30C 0.9800
C31 H31A 0.9800
C31 H31B 0.9800
C31 H31C 0.9800
C32 H32A 0.9800
C32 H32B 0.9800
C32 H32C 0.9800
C33 O12 1.453(4)
C33 C36 1.468(6)
C33 C35 1.496(5)
C33 C34 1.519(5)
C34 H34A 0.9800
C34 H34B 0.9800
C34 H34C 0.9800
C35 H35A 0.9800
C35 H35B 0.9800
C35 H35C 0.9800
C36 H36A 0.9800
C36 H36B 0.9800
C36 H36C 0.9800
C37 O14 1.429(4)
C37 C40 1.515(5)
C37 C38 1.518(5)
C37 C39 1.532(6)
C38 H38A 0.9800
C38 H38B 0.9800
C38 H38C 0.9800
C39 H39A 0.9800
C39 H39B 0.9800
C39 H39C 0.9800
C40 H40A 0.9800
C40 H40B 0.9800
C40 H40C 0.9800
C41 O15 1.432(4)
C41 C43 1.508(6)
C41 C42 1.511(5)
C41 C44 1.516(5)
C42 H42A 0.9800
C42 H42B 0.9800
C42 H42C 0.9800
C43 H43A 0.9800
C43 H43B 0.9800
C43 H43C 0.9800
C44 H44A 0.9800
C44 H44B 0.9800
C44 H44C 0.9800
C45 O16 1.430(4)
C45 C48 1.506(5)
C45 C47 1.514(5)
C45 C46 1.523(5)
C46 H46A 0.9800
C46 H46B 0.9800
C46 H46C 0.9800
C47 H47A 0.9800
C47 H47B 0.9800
C47 H47C 0.9800
C48 H48A 0.9800
C48 H48B 0.9800
C48 H48C 0.9800
C49 C53 1.412(6)
C49 C50 1.418(6)
C49 Co1 2.022(4)
C49 H49 1.0000
C50 C51 1.420(6)
C50 Co1 2.030(4)
C50 H50 1.0000
C51 C52 1.412(6)
C51 Co1 2.012(4)
C51 H51 1.0000
C52 C53 1.413(6)
C52 Co1 2.023(4)
C52 H52 1.0000
C53 Co1 2.024(4)
C53 H53 1.0000
C54 C58 1.408(5)
C54 C55 1.415(5)
C54 Co1 2.025(4)
C54 H54 1.0000
C55 C56 1.416(5)
C55 Co1 2.024(4)
C55 H55 1.0000
C56 C57 1.413(5)
C56 Co1 2.032(4)
C56 H56 1.0000
C57 C58 1.425(5)
C57 Co1 2.025(4)
C57 H57 1.0000
C58 Co1 2.023(4)
C58 H58 1.0000
C101 C102 1.3900
C101 C106 1.3900
C101 C107 1.490(14)
C102 C103 1.3900
C102 H102 0.9500
C103 C104 1.3900
C103 H103 0.9500
C104 C105 1.3900
C104 H104 0.9500
C105 C106 1.3900
C105 H105 0.9500
C106 H106 0.9500
O11 Si3 1.645(3)
O10 Si3 1.653(3)
C107 H10D 0.9800
C107 H10E 0.9800
C107 H10F 0.9800
C10A C11A 1.3900
C10A C15A 1.3900
C10A C16A 1.518(18)
C11A C12A 1.3900
C11A H11D 0.9500
C12A C13A 1.3900
C12A H12D 0.9500
C13A C14A 1.3900
C13A H13A 0.9500
C14A C15A 1.3900
C14A H14D 0.9500
C15A H15D 0.9500
O11A Si3 1.555(13)
O10A Si3 1.666(13)
O10A O12 1.759(14)
C16A H16D 0.9800
C16A H16E 0.9800
C16A H16F 0.9800
O1 Si1 1.587(2)
O2 Si1 1.642(2)
O3 Si1 1.646(2)
O4 Si1 1.638(2)
O5 Si2 1.589(2)
O6 Si2 1.639(2)
O7 Si2 1.635(2)
O8 Si2 1.631(2)
O9 Si3 1.583(2)
O12 Si3 1.598(3)
O13 Si4 1.590(2)
O14 Si4 1.630(3)
O15 Si4 1.637(3)
O16 Si4 1.627(3)
C201 C202 1.3900
C201 C206 1.3900
C201 C207 1.487(9)
C202 C203 1.3900
C202 H202 0.9500
C203 C204 1.3900
C203 H203 0.9500
C204 C205 1.3900
C204 H204 0.9500
C205 C206 1.3900
C205 H205 0.9500
C206 H206 0.9500
C207 H20D 0.9800
C207 H20E 0.9800
C207 H20F 0.9800
C20A C21A 1.3900
C20A C25A 1.3900
C20A C26A 1.43(2)
C21A C22A 1.3900
C21A H21A 0.9500
C22A C23A 1.3900
C22A H22D 0.9500
C23A C24A 1.3900
C23A H23D 0.9500
C24A C25A 1.3900
C24A H24D 0.9500
C25A H25A 0.9500
C26A H26D 0.9800
C26A H26E 0.9800
C26A H26F 0.9800
